data_2229966
loop_
_publ_author_name
'Mkhize, Dennis S.'
'Nyamori, Vincent O.'
'Bala, Muhammad D.'

_publ_section_title
;
 Dicarbonyl(\h^5^-cyclopentadienyl)[2-(phenylsulfanyl)ethyl]iron(II)
;
_journal_coeditor_code DN2676
_journal_issue 5
_journal_name_full 'Acta Crystallographica Section E'
_journal_page_first m644
_journal_paper_doi 10.1107/S160053681101511X
_journal_volume 67
_journal_year 2011
_chemical_formula_iupac '[Fe (C5 H5) (C8 H9 S) (C O)2]'
_chemical_formula_moiety 'C15 H14 Fe O2 S'
_chemical_formula_sum 'C15 H14 Fe O2 S'
_chemical_formula_weight 314.17
_chemical_name_systematic
;
Dicarbonyl(\h^5^-cyclopentadienyl)[2-(phenylsulfanyl)ethyl]iron(II)
;
_space_group_IT_number 61
_symmetry_cell_setting orthorhombic
_symmetry_space_group_name_Hall '-P 2ac 2ab'
_symmetry_space_group_name_H-M 'P b c a'
_atom_sites_solution_hydrogens geom
_atom_sites_solution_primary direct
_atom_sites_solution_secondary difmap
_cell_angle_alpha 90.00
_cell_angle_beta 90.00
_cell_angle_gamma 90.00
_cell_formula_units_Z 8
_cell_length_a 10.3992(5)
_cell_length_b 7.6402(4)
_cell_length_c 35.4173(16)
_cell_measurement_reflns_used 6363
_cell_measurement_temperature 173(2)
_cell_measurement_theta_max 27.27
_cell_measurement_theta_min 2.30
_cell_volume 2814.0(2)
_computing_cell_refinement 'APEX2 (Bruker, 2009)'
_computing_data_collection 'APEX2 (Bruker, 2009)'
_computing_data_reduction 'APEX2 (Bruker, 2009)'
_computing_molecular_graphics 'ORTEP-3 (Farrugia, 1997)'
_computing_publication_material 'SHELXTL (Bruker, 2009)'
_computing_structure_refinement 'SHELXL97 (Sheldrick, 2008)'
_computing_structure_solution 'SHELXS97 (Sheldrick, 2008)'
_diffrn_ambient_temperature 173(2)
_diffrn_measured_fraction_theta_full 0.998
_diffrn_measured_fraction_theta_max 0.998
_diffrn_measurement_device_type 'Bruker APEXII CCD area-detector'
_diffrn_measurement_method '\f and \w'
_diffrn_radiation_monochromator graphite
_diffrn_radiation_source 'fine-focus sealed tube'
_diffrn_radiation_type MoK\a
_diffrn_radiation_wavelength 0.71073
_diffrn_reflns_av_R_equivalents 0.0682
_diffrn_reflns_av_sigmaI/netI 0.0405
_diffrn_reflns_limit_h_max 12
_diffrn_reflns_limit_h_min -12
_diffrn_reflns_limit_k_max 9
_diffrn_reflns_limit_k_min -9
_diffrn_reflns_limit_l_max 43
_diffrn_reflns_limit_l_min -41
_diffrn_reflns_number 20490
_diffrn_reflns_theta_full 26.00
_diffrn_reflns_theta_max 26.00
_diffrn_reflns_theta_min 2.27
_exptl_absorpt_coefficient_mu 1.213
_exptl_absorpt_correction_T_max 0.9092
_exptl_absorpt_correction_T_min 0.5447
_exptl_absorpt_correction_type integration
_exptl_absorpt_process_details '(SADABS; Bruker, 2009)'
_exptl_crystal_colour yellow
_exptl_crystal_density_diffrn 1.483
_exptl_crystal_density_method 'not measured'
_exptl_crystal_description plate
_exptl_crystal_F_000 1296
_exptl_crystal_size_max 0.57
_exptl_crystal_size_mid 0.27
_exptl_crystal_size_min 0.08
_refine_diff_density_max 0.486
_refine_diff_density_min -0.754
_refine_ls_extinction_method none
_refine_ls_goodness_of_fit_ref 1.262
_refine_ls_hydrogen_treatment constr
_refine_ls_matrix_type full
_refine_ls_number_parameters 172
_refine_ls_number_reflns 2752
_refine_ls_number_restraints 0
_refine_ls_restrained_S_all 1.262
_refine_ls_R_factor_all 0.0862
_refine_ls_R_factor_gt 0.0747
_refine_ls_shift/su_max 0.004
_refine_ls_shift/su_mean 0.001
_refine_ls_structure_factor_coef Fsqd
_refine_ls_weighting_details 'calc w=1/[\s^2^(Fo^2^)+(0.0000P)^2^+19.4620P] where P=(Fo^2^+2Fc^2^)/3'
_refine_ls_weighting_scheme calc
_refine_ls_wR_factor_gt 0.1493
_refine_ls_wR_factor_ref 0.1531
_reflns_number_gt 2339
_reflns_number_total 2752
_reflns_threshold_expression I>2\s(I)
_cod_data_source_file dn2676.cif
_cod_data_source_block I
_cod_database_code 2229966
_cod_database_fobs_code 2229966

loop_
_symmetry_equiv_pos_as_xyz
'x, y, z'
'-x+1/2, -y, z+1/2'
'-x, y+1/2, -z+1/2'
'x+1/2, -y+1/2, -z'
'-x, -y, -z'
'x-1/2, y, -z-1/2'
'x, -y-1/2, z-1/2'
'-x-1/2, y-1/2, z'

loop_
_atom_site_type_symbol
_atom_site_label
_atom_site_fract_x
_atom_site_fract_y
_atom_site_fract_z
_atom_site_U_iso_or_equiv
_atom_site_adp_type
_atom_site_calc_flag
_atom_site_refinement_flags
_atom_site_occupancy
_atom_site_symmetry_multiplicity
_atom_site_disorder_assembly
_atom_site_disorder_group
C C1 0.5039(8) 0.7838(8) 0.40483(18) 0.0425(17) Uani d . 1 1 . .
H H1 0.4331 0.8509 0.3961 0.051 Uiso d R 1 1 . .
C C2 0.5565(8) 0.7851(9) 0.44168(19) 0.0459(19) Uani d . 1 1 . .
H H2 0.5266 0.8551 0.4620 0.055 Uiso d R 1 1 . .
C C3 0.6571(7) 0.6697(10) 0.4435(2) 0.0461(18) Uani d . 1 1 . .
H H3 0.7090 0.6465 0.4650 0.055 Uiso d R 1 1 . .
C C4 0.6699(7) 0.5910(9) 0.4073(2) 0.0430(17) Uani d . 1 1 . .
H H4 0.7308 0.5040 0.4004 0.052 Uiso d R 1 1 . .
C C5 0.5767(7) 0.6644(7) 0.38373(17) 0.0348(15) Uani d . 1 1 . .
H H5 0.5648 0.6379 0.3578 0.042 Uiso d R 1 1 . .
C C6 0.5240(6) 0.3405(8) 0.45376(15) 0.0279(13) Uani d . 1 1 . .
C C7 0.3395(7) 0.5626(8) 0.45266(17) 0.0366(15) Uani d . 1 1 . .
C C8 0.3943(6) 0.3817(8) 0.39055(16) 0.0333(14) Uani d . 1 1 . .
H H8A 0.3294 0.3098 0.4039 0.040 Uiso calc R 1 1 . .
H H8B 0.3476 0.4590 0.3728 0.040 Uiso calc R 1 1 . .
C C9 0.4800(6) 0.2613(8) 0.36798(16) 0.0327(14) Uani d . 1 1 . .
H H9A 0.5282 0.1825 0.3851 0.039 Uiso calc R 1 1 . .
H H9B 0.5424 0.3302 0.3530 0.039 Uiso calc R 1 1 . .
C C10 0.4778(7) -0.0152(8) 0.31408(16) 0.0377(15) Uani d . 1 1 . .
C C11 0.6121(7) -0.0106(7) 0.31470(16) 0.0357(15) Uani d . 1 1 . .
H H11 0.6553 0.0756 0.3293 0.043 Uiso calc R 1 1 . .
C C12 0.6823(7) -0.1315(9) 0.29414(17) 0.0392(16) Uani d . 1 1 . .
H H12 0.7736 -0.1261 0.2943 0.047 Uiso calc R 1 1 . .
C C13 0.6207(8) -0.2602(9) 0.27334(18) 0.0471(19) Uani d . 1 1 . .
H H13 0.6691 -0.3431 0.2593 0.056 Uiso calc R 1 1 . .
C C14 0.4893(9) -0.2665(10) 0.27328(18) 0.053(2) Uani d . 1 1 . .
H H14 0.4468 -0.3551 0.2592 0.063 Uiso calc R 1 1 . .
C C15 0.4172(8) -0.1468(9) 0.29330(17) 0.0453(18) Uani d . 1 1 . .
H H15 0.3260 -0.1538 0.2930 0.054 Uiso calc R 1 1 . .
Fe Fe1 0.48739(8) 0.53522(10) 0.42952(2) 0.0264(2) Uani d . 1 1 . .
O O1 0.5463(4) 0.2142(5) 0.46915(12) 0.0375(11) Uani d . 1 1 . .
O O2 0.2434(5) 0.5784(7) 0.46790(14) 0.0558(14) Uani d . 1 1 . .
S S1 0.37701(18) 0.1351(2) 0.33694(5) 0.0407(4) Uani d . 1 1 . .

loop_
_atom_site_aniso_label
_atom_site_aniso_U_11
_atom_site_aniso_U_22
_atom_site_aniso_U_33
_atom_site_aniso_U_12
_atom_site_aniso_U_13
_atom_site_aniso_U_23
C1 0.059(5) 0.025(3) 0.043(4) -0.004(3) 0.005(4) 0.014(3)
C2 0.066(5) 0.035(4) 0.037(4) -0.024(4) 0.015(3) 0.002(3)
C3 0.043(4) 0.050(4) 0.045(4) -0.022(4) -0.010(3) 0.017(3)
C4 0.034(4) 0.039(4) 0.055(4) -0.002(3) 0.012(3) 0.018(3)
C5 0.052(4) 0.025(3) 0.028(3) -0.008(3) 0.008(3) 0.006(2)
C6 0.026(3) 0.033(3) 0.025(3) 0.003(3) 0.000(2) 0.000(2)
C7 0.046(4) 0.033(3) 0.031(3) 0.004(3) -0.001(3) 0.003(3)
C8 0.035(4) 0.032(3) 0.034(3) -0.005(3) -0.003(3) 0.006(3)
C9 0.041(4) 0.027(3) 0.031(3) -0.006(3) 0.001(3) -0.002(2)
C10 0.058(5) 0.033(3) 0.022(3) -0.011(3) -0.008(3) 0.006(2)
C11 0.058(4) 0.020(3) 0.030(3) -0.002(3) -0.004(3) 0.004(2)
C12 0.049(4) 0.036(3) 0.033(3) 0.002(3) 0.003(3) 0.008(3)
C13 0.078(6) 0.031(3) 0.033(4) 0.003(4) 0.003(4) 0.001(3)
C14 0.079(6) 0.047(4) 0.033(3) -0.016(4) -0.002(4) -0.010(3)
C15 0.061(5) 0.042(4) 0.032(3) -0.014(4) -0.009(3) 0.003(3)
Fe1 0.0295(5) 0.0238(4) 0.0259(4) -0.0012(4) 0.0019(4) 0.0043(3)
O1 0.043(3) 0.030(2) 0.040(2) 0.001(2) 0.001(2) 0.007(2)
O2 0.044(3) 0.063(4) 0.060(3) 0.009(3) 0.016(3) 0.006(3)
S1 0.0453(11) 0.0401(9) 0.0367(8) -0.0059(8) -0.0100(8) -0.0045(7)

loop_
_atom_type_symbol
_atom_type_description
_atom_type_scat_dispersion_real
_atom_type_scat_dispersion_imag
_atom_type_scat_source
C C 0.0033 0.0016 'International Tables Vol C Tables 4.2.6.8 and 6.1.1.4'
H H 0.0000 0.0000 'International Tables Vol C Tables 4.2.6.8 and 6.1.1.4'
Fe Fe 0.3463 0.8444 'International Tables Vol C Tables 4.2.6.8 and 6.1.1.4'
O O 0.0106 0.0060 'International Tables Vol C Tables 4.2.6.8 and 6.1.1.4'
S S 0.1246 0.1234 'International Tables Vol C Tables 4.2.6.8 and 6.1.1.4'

loop_
_geom_angle_atom_site_label_1
_geom_angle_atom_site_label_2
_geom_angle_atom_site_label_3
_geom_angle_site_symmetry_1
_geom_angle_site_symmetry_3
_geom_angle
_geom_angle_publ_flag
C5 C1 C2 . . 106.7(6) ?
C5 C1 Fe1 . . 71.2(3) ?
C2 C1 Fe1 . . 69.7(4) ?
C5 C1 H1 . . 126.7 ?
C2 C1 H1 . . 126.6 ?
Fe1 C1 H1 . . 124.1 ?
C3 C2 C1 . . 109.5(7) ?
C3 C2 Fe1 . . 71.5(4) ?
C1 C2 Fe1 . . 70.7(4) ?
C3 C2 H2 . . 125.3 ?
C1 C2 H2 . . 125.2 ?
Fe1 C2 H2 . . 124.0 ?
C2 C3 C4 . . 107.5(6) ?
C2 C3 Fe1 . . 70.3(4) ?
C4 C3 Fe1 . . 70.1(4) ?
C2 C3 H3 . . 126.3 ?
C4 C3 H3 . . 126.2 ?
Fe1 C3 H3 . . 125.1 ?
C5 C4 C3 . . 107.7(6) ?
C5 C4 Fe1 . . 71.2(4) ?
C3 C4 Fe1 . . 70.3(4) ?
C5 C4 H4 . . 126.1 ?
C3 C4 H4 . . 126.2 ?
Fe1 C4 H4 . . 123.9 ?
C4 C5 C1 . . 108.5(6) ?
C4 C5 Fe1 . . 70.0(3) ?
C1 C5 Fe1 . . 70.0(3) ?
C4 C5 H5 . . 125.7 ?
C1 C5 H5 . . 125.8 ?
Fe1 C5 H5 . . 125.9 ?
O1 C6 Fe1 . . 179.2(6) ?
O2 C7 Fe1 . . 179.2(6) ?
C9 C8 Fe1 . . 115.2(4) ?
C9 C8 H8A . . 108.5 ?
Fe1 C8 H8A . . 108.5 ?
C9 C8 H8B . . 108.5 ?
Fe1 C8 H8B . . 108.5 ?
H8A C8 H8B . . 107.5 ?
C8 C9 S1 . . 107.3(4) ?
C8 C9 H9A . . 110.3 ?
S1 C9 H9A . . 110.3 ?
C8 C9 H9B . . 110.3 ?
S1 C9 H9B . . 110.3 ?
H9A C9 H9B . . 108.5 ?
C15 C10 C11 . . 118.5(7) ?
C15 C10 S1 . . 116.4(6) ?
C11 C10 S1 . . 125.1(5) ?
C12 C11 C10 . . 120.2(6) ?
C12 C11 H11 . . 119.9 ?
C10 C11 H11 . . 119.9 ?
C11 C12 C13 . . 120.6(7) ?
C11 C12 H12 . . 119.7 ?
C13 C12 H12 . . 119.7 ?
C14 C13 C12 . . 119.2(7) ?
C14 C13 H13 . . 120.4 ?
C12 C13 H13 . . 120.4 ?
C13 C14 C15 . . 121.3(7) ?
C13 C14 H14 . . 119.4 ?
C15 C14 H14 . . 119.4 ?
C14 C15 C10 . . 120.2(7) ?
C14 C15 H15 . . 119.9 ?
C10 C15 H15 . . 119.9 ?
C7 Fe1 C6 . . 93.6(3) ?
C7 Fe1 C8 . . 88.2(3) ?
C6 Fe1 C8 . . 87.0(3) ?
C7 Fe1 C2 . . 95.5(3) ?
C6 Fe1 C2 . . 126.8(3) ?
C8 Fe1 C2 . . 145.5(3) ?
C7 Fe1 C4 . . 160.7(3) ?
C6 Fe1 C4 . . 99.1(3) ?
C8 Fe1 C4 . . 106.9(3) ?
C2 Fe1 C4 . . 65.2(3) ?
C7 Fe1 C1 . . 99.1(3) ?
C6 Fe1 C1 . . 162.0(3) ?
C8 Fe1 C1 . . 106.0(3) ?
C2 Fe1 C1 . . 39.6(3) ?
C4 Fe1 C1 . . 65.5(3) ?
C7 Fe1 C3 . . 124.6(3) ?
C6 Fe1 C3 . . 96.7(3) ?
C8 Fe1 C3 . . 146.4(3) ?
C2 Fe1 C3 . . 38.2(3) ?
C4 Fe1 C3 . . 39.6(3) ?
C1 Fe1 C3 . . 65.6(3) ?
C7 Fe1 C5 . . 133.5(3) ?
C6 Fe1 C5 . . 132.4(3) ?
C8 Fe1 C5 . . 87.6(2) ?
C2 Fe1 C5 . . 65.1(2) ?
C4 Fe1 C5 . . 38.7(3) ?
C1 Fe1 C5 . . 38.9(2) ?
C3 Fe1 C5 . . 65.4(3) ?
C10 S1 C9 . . 106.0(3) ?

loop_
_geom_bond_atom_site_label_1
_geom_bond_atom_site_label_2
_geom_bond_site_symmetry_2
_geom_bond_distance
_geom_bond_publ_flag
C1 C5 . 1.401(9) ?
C1 C2 . 1.415(9) ?
C1 Fe1 . 2.098(6) ?
C1 H1 . 0.9489 ?
C2 C3 . 1.370(11) ?
C2 Fe1 . 2.085(6) ?
C2 H2 . 0.9490 ?
C3 C4 . 1.422(10) ?
C3 Fe1 . 2.101(7) ?
C3 H3 . 0.9500 ?
C4 C5 . 1.396(9) ?
C4 Fe1 . 2.098(7) ?
C4 H4 . 0.9501 ?
C5 Fe1 . 2.114(6) ?
C5 H5 . 0.9485 ?
C6 O1 . 1.132(7) ?
C6 Fe1 . 1.759(6) ?
C7 O2 . 1.142(8) ?
C7 Fe1 . 1.755(7) ?
C8 C9 . 1.510(8) ?
C8 Fe1 . 2.054(6) ?
C8 H8A . 0.9900 ?
C8 H8B . 0.9900 ?
C9 S1 . 1.812(6) ?
C9 H9A . 0.9900 ?
C9 H9B . 0.9900 ?
C10 C15 . 1.396(9) ?
C10 C11 . 1.397(10) ?
C10 S1 . 1.753(7) ?
C11 C12 . 1.384(9) ?
C11 H11 . 0.9500 ?
C12 C13 . 1.386(9) ?
C12 H12 . 0.9500 ?
C13 C14 . 1.367(11) ?
C13 H13 . 0.9500 ?
C14 C15 . 1.379(10) ?
C14 H14 . 0.9500 ?
C15 H15 . 0.9500 ?

loop_
_geom_torsion_atom_site_label_1
_geom_torsion_atom_site_label_2
_geom_torsion_atom_site_label_3
_geom_torsion_atom_site_label_4
_geom_torsion_site_symmetry_1
_geom_torsion_site_symmetry_2
_geom_torsion_site_symmetry_3
_geom_torsion_site_symmetry_4
_geom_torsion
_geom_torsion_publ_flag
C5 C1 C2 C3 . . . . -0.6(7) ?
Fe1 C1 C2 C3 . . . . 61.4(5) ?
C5 C1 C2 Fe1 . . . . -62.0(4) ?
C1 C2 C3 C4 . . . . -0.4(7) ?
Fe1 C2 C3 C4 . . . . 60.5(4) ?
C1 C2 C3 Fe1 . . . . -60.8(5) ?
C2 C3 C4 C5 . . . . 1.2(7) ?
Fe1 C3 C4 C5 . . . . 61.8(4) ?
C2 C3 C4 Fe1 . . . . -60.6(5) ?
C3 C4 C5 C1 . . . . -1.6(7) ?
Fe1 C4 C5 C1 . . . . 59.6(4) ?
C3 C4 C5 Fe1 . . . . -61.2(4) ?
C2 C1 C5 C4 . . . . 1.4(7) ?
Fe1 C1 C5 C4 . . . . -59.6(4) ?
C2 C1 C5 Fe1 . . . . 61.0(4) ?
Fe1 C8 C9 S1 . . . . 178.1(3) ?
C15 C10 C11 C12 . . . . 1.9(9) ?
S1 C10 C11 C12 . . . . -177.0(4) ?
C10 C11 C12 C13 . . . . -1.3(9) ?
C11 C12 C13 C14 . . . . 0.1(10) ?
C12 C13 C14 C15 . . . . 0.4(11) ?
C13 C14 C15 C10 . . . . 0.3(11) ?
C11 C10 C15 C14 . . . . -1.4(9) ?
S1 C10 C15 C14 . . . . 177.6(5) ?
C9 C8 Fe1 C7 . . . . -160.1(5) ?
C9 C8 Fe1 C6 . . . . -66.4(5) ?
C9 C8 Fe1 C2 . . . . 102.8(6) ?
C9 C8 Fe1 C4 . . . . 32.3(5) ?
C9 C8 Fe1 C1 . . . . 100.9(5) ?
C9 C8 Fe1 C3 . . . . 31.2(7) ?
C9 C8 Fe1 C5 . . . . 66.3(4) ?
C3 C2 Fe1 C7 . . . . 143.1(4) ?
C1 C2 Fe1 C7 . . . . -97.6(5) ?
C3 C2 Fe1 C6 . . . . 44.4(5) ?
C1 C2 Fe1 C6 . . . . 163.7(4) ?
C3 C2 Fe1 C8 . . . . -122.0(6) ?
C1 C2 Fe1 C8 . . . . -2.7(8) ?
C3 C2 Fe1 C4 . . . . -38.3(4) ?
C1 C2 Fe1 C4 . . . . 81.0(5) ?
C3 C2 Fe1 C1 . . . . -119.3(6) ?
C1 C2 Fe1 C3 . . . . 119.3(6) ?
C3 C2 Fe1 C5 . . . . -81.1(4) ?
C1 C2 Fe1 C5 . . . . 38.1(4) ?
C5 C4 Fe1 C7 . . . . -76.5(10) ?
C3 C4 Fe1 C7 . . . . 41.1(10) ?
C5 C4 Fe1 C6 . . . . 153.0(4) ?
C3 C4 Fe1 C6 . . . . -89.5(4) ?
C5 C4 Fe1 C8 . . . . 63.4(4) ?
C3 C4 Fe1 C8 . . . . -179.1(4) ?
C5 C4 Fe1 C2 . . . . -80.6(4) ?
C3 C4 Fe1 C2 . . . . 37.0(4) ?
C5 C4 Fe1 C1 . . . . -36.9(4) ?
C3 C4 Fe1 C1 . . . . 80.7(4) ?
C5 C4 Fe1 C3 . . . . -117.6(6) ?
C3 C4 Fe1 C5 . . . . 117.6(6) ?
C5 C1 Fe1 C7 . . . . -155.6(4) ?
C2 C1 Fe1 C7 . . . . 87.6(5) ?
C5 C1 Fe1 C6 . . . . 69.9(9) ?
C2 C1 Fe1 C6 . . . . -46.9(10) ?
C5 C1 Fe1 C8 . . . . -64.9(5) ?
C2 C1 Fe1 C8 . . . . 178.4(4) ?
C5 C1 Fe1 C2 . . . . 116.7(6) ?
C5 C1 Fe1 C4 . . . . 36.8(4) ?
C2 C1 Fe1 C4 . . . . -80.0(5) ?
C5 C1 Fe1 C3 . . . . 80.4(5) ?
C2 C1 Fe1 C3 . . . . -36.3(4) ?
C2 C1 Fe1 C5 . . . . -116.7(6) ?
C2 C3 Fe1 C7 . . . . -46.6(5) ?
C4 C3 Fe1 C7 . . . . -164.7(4) ?
C2 C3 Fe1 C6 . . . . -145.7(4) ?
C4 C3 Fe1 C6 . . . . 96.2(4) ?
C2 C3 Fe1 C8 . . . . 119.7(5) ?
C4 C3 Fe1 C8 . . . . 1.6(7) ?
C4 C3 Fe1 C2 . . . . -118.1(6) ?
C2 C3 Fe1 C4 . . . . 118.1(6) ?
C2 C3 Fe1 C1 . . . . 37.6(4) ?
C4 C3 Fe1 C1 . . . . -80.5(4) ?
C2 C3 Fe1 C5 . . . . 80.5(4) ?
C4 C3 Fe1 C5 . . . . -37.6(4) ?
C4 C5 Fe1 C7 . . . . 153.7(5) ?
C1 C5 Fe1 C7 . . . . 34.2(6) ?
C4 C5 Fe1 C6 . . . . -37.4(5) ?
C1 C5 Fe1 C6 . . . . -156.9(4) ?
C4 C5 Fe1 C8 . . . . -121.1(4) ?
C1 C5 Fe1 C8 . . . . 119.4(4) ?
C4 C5 Fe1 C2 . . . . 80.7(5) ?
C1 C5 Fe1 C2 . . . . -38.8(4) ?
C1 C5 Fe1 C4 . . . . -119.5(6) ?
C4 C5 Fe1 C1 . . . . 119.5(6) ?
C4 C5 Fe1 C3 . . . . 38.4(4) ?
C1 C5 Fe1 C3 . . . . -81.0(5) ?
C15 C10 S1 C9 . . . . 169.7(5) ?
C11 C10 S1 C9 . . . . -11.5(6) ?
C8 C9 S1 C10 . . . . -175.3(4) ?
